data_7041318
loop_
_publ_author_name
'Nicasio, Antonio I.'
'Montilla, Francisco'
'\'Alvarez, Eleuterio'
'Colodrero, Rosario P.'
'Galindo, Agust\'in'

_publ_section_title
;
 Synthesis and structural characterization of homochiral 2D coordination
 polymers of zinc and copper with conformationally flexible ditopic
 imidazolium-based dicarboxylate ligands.
;
_journal_issue 2
_journal_name_full 'Dalton transactions (Cambridge, England : 2003)'
_journal_page_first 471
_journal_page_last 482
_journal_paper_doi 10.1039/c6dt03712g
_journal_volume 46
_journal_year 2017
_chemical_absolute_configuration rmad
_chemical_formula_moiety 'C126 H114 Cu3 N12 O24'
_chemical_formula_sum 'C126 H114 Cu3 N12 O24'
_chemical_formula_weight 2370.91
_chemical_name_systematic
; 
 ? 
;
_space_group_IT_number 20
_symmetry_cell_setting orthorhombic
_symmetry_space_group_name_Hall 'C 2c 2'
_symmetry_space_group_name_H-M 'C 2 2 21'
_atom_sites_solution_hydrogens geom
_atom_sites_solution_primary direct
_atom_sites_solution_secondary difmap
_audit_creation_method SHELXL-97
_audit_update_record
;
2016-07-13 deposited with the CCDC.
2016-12-01 downloaded from the CCDC.
;
_cell_angle_alpha 90.00
_cell_angle_beta 90.00
_cell_angle_gamma 90.00
_cell_formula_units_Z 4
_cell_length_a 14.8008(3)
_cell_length_b 26.4440(5)
_cell_length_c 33.4891(6)
_cell_measurement_reflns_used 9011
_cell_measurement_temperature 193(2)
_cell_measurement_theta_max 27.47
_cell_measurement_theta_min 2.39
_cell_volume 13107.4(4)
_computing_cell_refinement 'APEX2 Software Suite (Bruker, 2007)'
_computing_data_collection 'APEX2 Software Suite (Bruker, 2007)'
_computing_data_reduction 'APEX2 Software Suite (Bruker, 2007)'
_computing_molecular_graphics 'SHELXTL (Sheldrick, 2008)'
_computing_publication_material 'SHELXTL and publCIF (Westrip, 2010)'
_computing_structure_refinement 'SHELXL97 (Sheldrick, 2008)'
_computing_structure_solution 'SIR2002 (Burla et al., 2003)'
_diffrn_ambient_temperature 193(2)
_diffrn_detector_area_resol_mean 8.26
_diffrn_measured_fraction_theta_full 0.997
_diffrn_measured_fraction_theta_max 0.997
_diffrn_measurement_device_type
; 
 Bruker-Nonius X8kappa APEX II CCD area detector 
;
_diffrn_measurement_method 'phi and omega scans with narrow frames'
_diffrn_radiation_monochromator graphite
_diffrn_radiation_source 'fine-focus sealed tube'
_diffrn_radiation_type MoK\a
_diffrn_radiation_wavelength 0.71073
_diffrn_reflns_av_R_equivalents 0.0280
_diffrn_reflns_av_sigmaI/netI 0.0316
_diffrn_reflns_limit_h_max 17
_diffrn_reflns_limit_h_min -17
_diffrn_reflns_limit_k_max 31
_diffrn_reflns_limit_k_min -23
_diffrn_reflns_limit_l_max 23
_diffrn_reflns_limit_l_min -40
_diffrn_reflns_number 58137
_diffrn_reflns_theta_full 25.25
_diffrn_reflns_theta_max 25.25
_diffrn_reflns_theta_min 1.66
_diffrn_standards_decay_% 0
_exptl_absorpt_coefficient_mu 0.552
_exptl_absorpt_correction_T_max 0.8520
_exptl_absorpt_correction_T_min 0.7700
_exptl_absorpt_correction_type multi-scan
_exptl_absorpt_process_details
; 
program SADABS, Bruker (2001). 
;
_exptl_crystal_colour blue
_exptl_crystal_density_diffrn 1.201
_exptl_crystal_density_method 'not measured'
_exptl_crystal_description prism
_exptl_crystal_F_000 4932
_exptl_crystal_size_max 0.50
_exptl_crystal_size_mid 0.40
_exptl_crystal_size_min 0.30
_platon_squeeze_details ' '
_refine_diff_density_max 0.496
_refine_diff_density_min -0.401
_refine_diff_density_rms 0.054
_refine_ls_abs_structure_details 'Flack H D (1983), Acta Cryst. A39, 876-881'
_refine_ls_abs_structure_Flack 0.055(11)
_refine_ls_extinction_method none
_refine_ls_goodness_of_fit_ref 1.023
_refine_ls_hydrogen_treatment constr
_refine_ls_matrix_type full
_refine_ls_number_parameters 763
_refine_ls_number_reflns 11757
_refine_ls_number_restraints 824
_refine_ls_restrained_S_all 1.000
_refine_ls_R_factor_all 0.0496
_refine_ls_R_factor_gt 0.0456
_refine_ls_shift/su_max 0.000
_refine_ls_shift/su_mean 0.000
_refine_ls_structure_factor_coef Fsqd
_refine_ls_weighting_details 'calc w=1/[\s^2^(Fo^2^)+(0.0640P)^2^+18.2226P] where P=(Fo^2^+2Fc^2^)/3'
_refine_ls_weighting_scheme calc
_refine_ls_wR_factor_gt 0.1209
_refine_ls_wR_factor_ref 0.1235
_reflns_number_gt 10559
_reflns_number_total 11757
_reflns_threshold_expression >2sigma(I)
_cod_data_source_file c6dt03712g2.cif
_cod_data_source_block 8
_cod_depositor_comments
;
The following automatic conversions were performed:

'_symmetry_cell_setting' value 'Orthorhombic' changed to
'orthorhombic' according to
/usr/data/users/saulius/crontab/automatic-downloads/rss-feeds/RSC/lib/dictionaries/cif_core.dic
dictionary named 'cif_core.dic' version 2.4.2 from 2011-04-26.

Automatic conversion script
Id: cif_fix_values 4268 2015-11-12 08:31:59Z antanas 

 Adding full bibliography for 7041314--7041318.cif.
;
_cod_database_code 7041318

loop_
_symmetry_equiv_pos_as_xyz
'x, y, z'
'x, -y, -z'
'-x, y, -z+1/2'
'-x, -y, z+1/2'
'x+1/2, y+1/2, z'
'x+1/2, -y+1/2, -z'
'-x+1/2, y+1/2, -z+1/2'
'-x+1/2, -y+1/2, z+1/2'

loop_
_atom_site_label
_atom_site_type_symbol
_atom_site_fract_x
_atom_site_fract_y
_atom_site_fract_z
_atom_site_U_iso_or_equiv
_atom_site_adp_type
_atom_site_occupancy
_atom_site_symmetry_multiplicity
_atom_site_calc_flag
_atom_site_refinement_flags
_atom_site_disorder_assembly
_atom_site_disorder_group
Cu1 Cu 0.43457(2) 0.193930(12) 0.499701(13) 0.03606(10) Uani 1 1 d U . .
Cu2 Cu 0.01363(3) 0.0000 0.5000 0.03739(13) Uani 1 2 d SU . .
O1 O 0.3910(2) 0.23722(11) 0.54226(9) 0.0594(7) Uani 1 1 d DU . .
O3 O 0.41826(15) 0.49856(12) 0.54063(7) 0.0516(5) Uani 1 1 d U . .
O4 O 0.4339(2) 0.41541(11) 0.53160(9) 0.0587(7) Uani 1 1 d U . .
O5 O 0.48113(17) 0.14709(9) 0.45899(7) 0.0441(6) Uani 1 1 d U . .
O6 O 0.34827(18) 0.11043(9) 0.47124(8) 0.0496(6) Uani 1 1 d U . .
O7 O 0.10704(15) 0.00080(13) 0.45901(8) 0.0553(6) Uani 1 1 d U . .
O8 O 0.07818(18) -0.08044(11) 0.44623(9) 0.0583(7) Uani 1 1 d U . .
O9 O 0.3915(2) 0.24021(11) 0.45865(9) 0.0580(7) Uani 1 1 d U . .
O10 O 0.5289(2) 0.27040(13) 0.45211(11) 0.0800(10) Uani 1 1 d U . .
O11 O -0.01843(17) 0.35424(10) 0.46099(8) 0.0477(6) Uani 1 1 d U . .
O12 O 0.10471(17) 0.30756(10) 0.47193(8) 0.0470(6) Uani 1 1 d U . .
N1 N 0.26911(19) 0.31362(12) 0.58110(8) 0.0412(6) Uani 1 1 d U A .
N2 N 0.28117(19) 0.39462(12) 0.57426(9) 0.0433(7) Uani 1 1 d U A .
N3 N 0.39402(19) 0.02408(11) 0.43223(9) 0.0409(7) Uani 1 1 d U A .
N4 N 0.27546(18) -0.02102(11) 0.42115(8) 0.0370(6) Uani 1 1 d U A .
N5 N 0.34296(19) 0.33846(10) 0.42233(9) 0.0380(6) Uani 1 1 d U A .
N6 N 0.2142(2) 0.37480(11) 0.43334(9) 0.0411(7) Uani 1 1 d U A .
C1A C 0.3173(5) 0.2237(3) 0.5602(2) 0.0402(18) Uani 0.523(9) 1 d PDU A 1
O2A O 0.2815(4) 0.1826(2) 0.55499(18) 0.063(2) Uani 0.523(9) 1 d PDU A 1
C1B C 0.3144(7) 0.2416(5) 0.5506(3) 0.059(3) Uani 0.477(9) 1 d PDU A 2
O2B O 0.2565(5) 0.2200(3) 0.5305(2) 0.079(3) Uani 0.477(9) 1 d PDU A 2
C2 C 0.2879(3) 0.26087(15) 0.59291(12) 0.0493(9) Uani 1 1 d DU . .
H2 H 0.3384 0.2622 0.6127 0.059 Uiso 1 1 calc R A 1
C3 C 0.2084(3) 0.23676(15) 0.61401(13) 0.0571(10) Uani 1 1 d U A .
H3A H 0.1558 0.2378 0.5958 0.069 Uiso 1 1 calc R . .
H3B H 0.2229 0.2007 0.6188 0.069 Uiso 1 1 calc R . .
C4 C 0.1813(3) 0.25965(15) 0.65238(13) 0.0552(9) Uani 1 1 d U . .
C5 C 0.2280(4) 0.2489(2) 0.68790(17) 0.0891(17) Uani 1 1 d U A .
H5 H 0.2807 0.2284 0.6871 0.107 Uiso 1 1 calc R . .
C6 C 0.1981(5) 0.2680(3) 0.72378(17) 0.104(2) Uani 1 1 d U . .
H6 H 0.2305 0.2604 0.7475 0.125 Uiso 1 1 calc R A .
C7 C 0.1213(4) 0.2983(2) 0.72588(16) 0.0920(17) Uani 1 1 d U A .
H7 H 0.1014 0.3118 0.7506 0.110 Uiso 1 1 calc R . .
C8 C 0.0770(4) 0.3077(2) 0.69250(14) 0.0775(13) Uani 1 1 d U . .
H8 H 0.0229 0.3270 0.6937 0.093 Uiso 1 1 calc R A .
C9 C 0.1072(3) 0.29032(17) 0.65552(13) 0.0612(10) Uani 1 1 d U A .
H9 H 0.0756 0.3000 0.6320 0.073 Uiso 1 1 calc R . .
C10 C 0.3183(2) 0.35423(13) 0.59081(10) 0.0405(8) Uani 1 1 d U . .
H10 H 0.3711 0.3541 0.6069 0.049 Uiso 1 1 calc R A .
C11 C 0.2072(3) 0.37960(18) 0.55308(10) 0.0511(10) Uani 1 1 d U . .
H11 H 0.1688 0.4010 0.5378 0.061 Uiso 1 1 calc R A .
C12 C 0.1980(2) 0.33050(17) 0.55745(11) 0.0527(9) Uani 1 1 d U A .
H12 H 0.1513 0.3102 0.5464 0.063 Uiso 1 1 calc R . .
C13 C 0.3965(2) 0.45247(14) 0.54636(10) 0.0421(8) Uani 1 1 d U A .
C14 C 0.3188(2) 0.44626(14) 0.57572(11) 0.0449(8) Uani 1 1 d U . .
H14 H 0.2699 0.4704 0.5680 0.054 Uiso 1 1 calc R A .
C15 C 0.3514(3) 0.46031(15) 0.61865(11) 0.0533(9) Uani 1 1 d U A .
H15A H 0.3995 0.4365 0.6268 0.064 Uiso 1 1 calc R . .
H15B H 0.3777 0.4947 0.6182 0.064 Uiso 1 1 calc R . .
C16 C 0.2766(3) 0.45881(15) 0.64910(11) 0.0576(10) Uani 1 1 d U . .
C17 C 0.2657(6) 0.4192(2) 0.67485(15) 0.0973(19) Uani 1 1 d U A .
H17 H 0.3054 0.3910 0.6738 0.117 Uiso 1 1 calc R . .
C18 C 0.1955(7) 0.4205(3) 0.70284(17) 0.118(3) Uani 1 1 d U . .
H18 H 0.1917 0.3944 0.7223 0.142 Uiso 1 1 calc R A .
C19 C 0.1314(5) 0.4587(3) 0.70317(15) 0.103(2) Uani 1 1 d U A .
H19 H 0.0813 0.4580 0.7209 0.124 Uiso 1 1 calc R . .
C20 C 0.1433(3) 0.4956(3) 0.67791(13) 0.0824(13) Uani 1 1 d U . .
H20 H 0.1016 0.5229 0.6782 0.099 Uiso 1 1 calc R A .
C21 C 0.2127(3) 0.4971(2) 0.65102(12) 0.0673(11) Uani 1 1 d U A .
H21 H 0.2172 0.5250 0.6332 0.081 Uiso 1 1 calc R . .
C22 C 0.4239(2) 0.11081(12) 0.45634(9) 0.0359(7) Uani 1 1 d U A .
C23 C 0.4601(2) 0.06533(14) 0.43212(11) 0.0444(8) Uani 1 1 d U . .
H23 H 0.5141 0.0525 0.4469 0.053 Uiso 1 1 calc R A .
C24 C 0.4930(3) 0.07927(17) 0.39052(13) 0.0596(10) Uani 1 1 d U A .
H24A H 0.5422 0.1044 0.3930 0.072 Uiso 1 1 calc R . .
H24B H 0.5186 0.0487 0.3777 0.072 Uiso 1 1 calc R . .
C25 C 0.4198(3) 0.10082(18) 0.36363(11) 0.0608(10) Uani 1 1 d U . .
C26 C 0.3854(4) 0.14914(19) 0.36817(13) 0.0690(12) Uani 1 1 d U A .
H26 H 0.4095 0.1702 0.3885 0.083 Uiso 1 1 calc R . .
C27 C 0.3184(4) 0.1675(2) 0.34461(15) 0.0838(14) Uani 1 1 d U . .
H27 H 0.2967 0.2010 0.3482 0.101 Uiso 1 1 calc R A .
C28 C 0.2814(5) 0.1361(3) 0.31477(18) 0.1022(19) Uani 1 1 d U A .
H28 H 0.2342 0.1479 0.2980 0.123 Uiso 1 1 calc R . .
C29 C 0.3154(5) 0.0883(3) 0.31066(16) 0.0957(18) Uani 1 1 d U . .
H29 H 0.2898 0.0666 0.2911 0.115 Uiso 1 1 calc R A .
C30 C 0.3852(4) 0.0704(2) 0.33375(14) 0.0783(14) Uani 1 1 d U A .
H30 H 0.4093 0.0377 0.3292 0.094 Uiso 1 1 calc R . .
C31 C 0.3119(2) 0.02457(14) 0.41628(11) 0.0405(8) Uani 1 1 d U . .
H31 H 0.2839 0.0526 0.4036 0.049 Uiso 1 1 calc R A .
C32 C 0.3344(2) -0.05119(14) 0.44192(11) 0.0426(8) Uani 1 1 d U . .
H32 H 0.3248 -0.0852 0.4499 0.051 Uiso 1 1 calc R A .
C33 C 0.4093(3) -0.02283(14) 0.44877(11) 0.0445(8) Uani 1 1 d U A .
H33 H 0.4624 -0.0334 0.4624 0.053 Uiso 1 1 calc R . .
C34 C 0.1183(2) -0.04061(15) 0.44063(11) 0.0450(8) Uani 1 1 d U A .
C35 C 0.1854(2) -0.03762(14) 0.40555(10) 0.0412(7) Uani 1 1 d U . .
H35 H 0.1633 -0.0105 0.3872 0.049 Uiso 1 1 calc R A .
C36 C 0.1955(3) -0.08489(15) 0.38121(11) 0.0481(8) Uani 1 1 d U A .
H36A H 0.2184 -0.1121 0.3988 0.058 Uiso 1 1 calc R . .
H36B H 0.1349 -0.0953 0.3717 0.058 Uiso 1 1 calc R . .
C37 C 0.2569(2) -0.08070(16) 0.34587(11) 0.0489(9) Uani 1 1 d U . .
C38 C 0.2332(3) -0.0502(2) 0.31345(13) 0.0683(12) Uani 1 1 d U A .
H38 H 0.1778 -0.0321 0.3142 0.082 Uiso 1 1 calc R . .
C39 C 0.2881(4) -0.0458(2) 0.28063(13) 0.0770(14) Uani 1 1 d U . .
H39 H 0.2713 -0.0241 0.2593 0.092 Uiso 1 1 calc R A .
C40 C 0.3668(3) -0.0726(3) 0.27866(15) 0.0845(16) Uani 1 1 d U A .
H40 H 0.4034 -0.0709 0.2554 0.101 Uiso 1 1 calc R . .
C41 C 0.3926(4) -0.1018(3) 0.31004(16) 0.0901(17) Uani 1 1 d U . .
H41 H 0.4484 -0.1195 0.3090 0.108 Uiso 1 1 calc R A .
C42 C 0.3387(3) -0.1059(2) 0.34344(14) 0.0711(13) Uani 1 1 d U A .
H42 H 0.3579 -0.1265 0.3651 0.085 Uiso 1 1 calc R . .
C43 C 0.4458(3) 0.26978(14) 0.44398(12) 0.0478(8) Uani 1 1 d U A .
C44 C 0.4103(2) 0.30111(13) 0.40846(10) 0.0414(7) Uani 1 1 d U . .
H44 H 0.3785 0.2773 0.3900 0.050 Uiso 1 1 calc R A .
C45 C 0.4843(2) 0.32679(15) 0.38478(12) 0.0510(9) Uani 1 1 d U A .
H45A H 0.5141 0.3522 0.4020 0.061 Uiso 1 1 calc R . .
H45B H 0.5302 0.3012 0.3773 0.061 Uiso 1 1 calc R . .
C46 C 0.4516(3) 0.35214(16) 0.34792(13) 0.0565(10) Uani 1 1 d U . .
C47 C 0.4433(4) 0.4057(2) 0.34729(17) 0.0841(15) Uani 1 1 d U A .
H47 H 0.4567 0.4252 0.3704 0.101 Uiso 1 1 calc R . .
C48 C 0.4156(5) 0.4288(2) 0.31274(18) 0.102(2) Uani 1 1 d U . .
H48 H 0.4100 0.4646 0.3122 0.122 Uiso 1 1 calc R A .
C49 C 0.3958(5) 0.4018(3) 0.27913(19) 0.110(2) Uani 1 1 d U A .
H49 H 0.3761 0.4188 0.2557 0.132 Uiso 1 1 calc R . .
C50 C 0.4046(5) 0.3481(3) 0.27907(18) 0.112(2) Uani 1 1 d U . .
H50 H 0.3909 0.3289 0.2558 0.135 Uiso 1 1 calc R A .
C51 C 0.4342(4) 0.3241(2) 0.31429(16) 0.0813(13) Uani 1 1 d U A .
H51 H 0.4421 0.2885 0.3148 0.098 Uiso 1 1 calc R . .
C52 C 0.2540(2) 0.33398(14) 0.41874(12) 0.0444(8) Uani 1 1 d U . .
H52 H 0.2236 0.3058 0.4074 0.053 Uiso 1 1 calc R A .
C53 C 0.2816(2) 0.40630(13) 0.44886(11) 0.0423(8) Uani 1 1 d U . .
H53 H 0.2726 0.4381 0.4615 0.051 Uiso 1 1 calc R A .
C54 C 0.3614(2) 0.38325(14) 0.44265(10) 0.0431(8) Uani 1 1 d U A .
H54 H 0.4192 0.3952 0.4506 0.052 Uiso 1 1 calc R . .
C55 C 0.0653(2) 0.34456(13) 0.45784(10) 0.0395(7) Uani 1 1 d U A .
C56 C 0.1179(2) 0.38528(14) 0.43541(11) 0.0426(8) Uani 1 1 d U . .
H56 H 0.1110 0.4173 0.4510 0.051 Uiso 1 1 calc R A .
C57 C 0.0777(3) 0.39549(15) 0.39352(12) 0.0531(9) Uani 1 1 d U A .
H57A H 0.0124 0.4027 0.3965 0.064 Uiso 1 1 calc R . .
H57B H 0.1065 0.4262 0.3824 0.064 Uiso 1 1 calc R . .
C58 C 0.0889(3) 0.35326(18) 0.36412(13) 0.0609(10) Uani 1 1 d U . .
C59 C 0.0375(4) 0.3090(2) 0.36714(15) 0.0799(14) Uani 1 1 d U A .
H59 H -0.0019 0.3044 0.3892 0.096 Uiso 1 1 calc R . .
C60 C 0.0436(7) 0.2729(3) 0.3390(2) 0.129(3) Uani 1 1 d U . .
H60 H 0.0037 0.2447 0.3399 0.154 Uiso 1 1 calc R A .
C61 C 0.1071(7) 0.2762(4) 0.3087(3) 0.144(3) Uani 1 1 d U A .
H61 H 0.1161 0.2487 0.2909 0.173 Uiso 1 1 calc R . .
C62 C 0.1562(6) 0.3191(3) 0.3048(2) 0.120(2) Uani 1 1 d U . .
H62 H 0.1949 0.3229 0.2824 0.144 Uiso 1 1 calc R A .
C63 C 0.1516(4) 0.3578(2) 0.33269(16) 0.0852(15) Uani 1 1 d U A .
H63 H 0.1897 0.3865 0.3307 0.102 Uiso 1 1 calc R . .

loop_
_atom_site_aniso_label
_atom_site_aniso_U_11
_atom_site_aniso_U_22
_atom_site_aniso_U_33
_atom_site_aniso_U_23
_atom_site_aniso_U_13
_atom_site_aniso_U_12
Cu1 0.03433(18) 0.03089(17) 0.04295(19) 0.0006(2) 0.0032(2) -0.00256(14)
Cu2 0.0258(2) 0.0353(3) 0.0511(3) -0.0007(3) 0.000 0.000
O1 0.0553(17) 0.0507(16) 0.0723(19) -0.0128(14) 0.0207(15) -0.0032(14)
O3 0.0398(11) 0.0526(13) 0.0623(14) 0.0007(15) 0.0093(10) 0.0030(14)
O4 0.0537(16) 0.0553(16) 0.0672(17) -0.0005(13) 0.0208(14) -0.0057(14)
O5 0.0481(15) 0.0413(14) 0.0429(14) -0.0072(11) 0.0014(12) -0.0126(12)
O6 0.0434(14) 0.0461(14) 0.0592(15) -0.0104(12) 0.0064(12) -0.0018(11)
O7 0.0373(11) 0.0626(15) 0.0659(15) -0.0141(16) 0.0112(11) -0.0049(15)
O8 0.0458(15) 0.0571(16) 0.0720(18) 0.0044(13) 0.0163(13) -0.0111(13)
O9 0.0625(18) 0.0456(16) 0.0659(18) 0.0213(13) -0.0024(15) -0.0060(14)
O10 0.0593(19) 0.080(2) 0.100(3) 0.0340(19) -0.0292(18) -0.0138(16)
O11 0.0347(13) 0.0535(16) 0.0549(16) -0.0035(12) 0.0076(12) -0.0066(12)
O12 0.0379(12) 0.0476(14) 0.0556(14) 0.0010(12) 0.0058(11) 0.0001(11)
N1 0.0326(14) 0.0547(18) 0.0362(14) -0.0051(13) 0.0016(11) -0.0011(13)
N2 0.0348(15) 0.0556(18) 0.0393(15) 0.0044(13) 0.0018(12) -0.0046(13)
N3 0.0290(14) 0.0396(15) 0.0542(17) -0.0106(13) 0.0013(13) -0.0001(12)
N4 0.0302(14) 0.0404(14) 0.0405(14) -0.0036(12) 0.0000(12) -0.0042(12)
N5 0.0354(14) 0.0322(14) 0.0466(16) 0.0064(12) 0.0044(12) -0.0071(11)
N6 0.0319(14) 0.0436(16) 0.0479(16) -0.0094(13) 0.0021(12) -0.0042(12)
C1A 0.039(3) 0.042(3) 0.039(3) -0.001(3) -0.001(2) -0.002(3)
O2A 0.065(3) 0.050(3) 0.074(3) -0.010(2) 0.015(3) -0.009(2)
C1B 0.051(4) 0.063(4) 0.062(4) -0.011(4) -0.010(3) 0.003(4)
O2B 0.062(3) 0.100(5) 0.074(4) -0.028(3) -0.007(3) -0.001(3)
C2 0.0422(18) 0.0493(19) 0.056(2) -0.0145(16) -0.0014(15) 0.0052(15)
C3 0.056(2) 0.040(2) 0.075(3) -0.0074(18) 0.007(2) -0.0064(17)
C4 0.066(3) 0.041(2) 0.059(2) 0.0061(17) 0.0066(19) -0.0004(18)
C5 0.097(4) 0.094(4) 0.077(3) 0.017(3) -0.006(3) 0.036(3)
C6 0.126(5) 0.130(5) 0.057(3) 0.017(3) -0.010(3) 0.024(4)
C7 0.098(4) 0.117(5) 0.061(3) -0.001(3) 0.013(3) 0.005(3)
C8 0.077(3) 0.091(4) 0.064(3) 0.007(2) 0.013(2) 0.014(3)
C9 0.064(3) 0.059(3) 0.060(2) 0.0028(19) -0.001(2) 0.001(2)
C10 0.0318(16) 0.0466(19) 0.0432(18) -0.0085(15) 0.0013(14) 0.0010(15)
C11 0.046(2) 0.079(3) 0.0288(17) 0.0097(17) -0.0053(15) -0.0100(19)
C12 0.0364(19) 0.073(3) 0.048(2) -0.0017(19) -0.0072(16) -0.0132(18)
C13 0.0322(17) 0.049(2) 0.0449(18) 0.0065(15) -0.0001(14) 0.0038(15)
C14 0.0390(18) 0.049(2) 0.0470(19) 0.0040(16) 0.0011(15) -0.0005(15)
C15 0.062(2) 0.045(2) 0.053(2) -0.0010(17) -0.0092(18) -0.0057(18)
C16 0.084(3) 0.046(2) 0.0426(19) 0.0014(16) -0.0038(19) -0.016(2)
C17 0.179(6) 0.060(3) 0.053(3) 0.006(2) 0.019(3) -0.003(3)
C18 0.211(8) 0.083(4) 0.061(3) 0.004(3) 0.041(4) -0.046(4)
C19 0.129(5) 0.137(5) 0.044(2) -0.019(3) 0.031(3) -0.057(4)
C20 0.075(3) 0.120(4) 0.052(2) -0.007(3) 0.005(2) -0.017(3)
C21 0.065(2) 0.083(3) 0.053(2) 0.024(3) 0.0006(18) 0.004(3)
C22 0.0356(17) 0.0378(17) 0.0343(15) -0.0007(13) -0.0054(13) -0.0041(14)
C23 0.0294(16) 0.0434(19) 0.060(2) -0.0131(16) -0.0016(15) -0.0048(14)
C24 0.044(2) 0.072(3) 0.063(2) -0.023(2) 0.0143(18) -0.0131(19)
C25 0.071(3) 0.071(3) 0.0404(19) -0.0054(17) 0.0135(18) -0.028(2)
C26 0.086(3) 0.075(3) 0.046(2) 0.003(2) -0.002(2) -0.022(2)
C27 0.099(4) 0.093(4) 0.060(3) 0.004(2) -0.008(3) -0.002(3)
C28 0.121(5) 0.119(5) 0.067(3) 0.009(3) -0.030(3) -0.012(4)
C29 0.116(5) 0.113(4) 0.059(3) -0.006(3) -0.016(3) -0.032(4)
C30 0.082(3) 0.098(4) 0.054(3) -0.016(2) 0.005(2) -0.016(3)
C31 0.0338(18) 0.0362(17) 0.052(2) -0.0064(15) -0.0057(15) 0.0009(15)
C32 0.0306(16) 0.0434(19) 0.054(2) 0.0009(15) -0.0042(15) 0.0049(14)
C33 0.0390(19) 0.0442(18) 0.050(2) -0.0107(16) -0.0022(15) 0.0049(15)
C34 0.0257(16) 0.057(2) 0.052(2) 0.0066(17) -0.0037(14) -0.0021(15)
C35 0.0331(17) 0.0472(19) 0.0433(18) 0.0034(14) -0.0021(13) -0.0081(14)
C36 0.0392(18) 0.051(2) 0.054(2) -0.0050(16) -0.0013(16) -0.0120(16)
C37 0.0368(18) 0.067(2) 0.0426(18) -0.0119(17) -0.0051(15) -0.0099(17)
C38 0.056(3) 0.099(4) 0.050(2) -0.001(2) -0.0030(19) 0.007(2)
C39 0.073(3) 0.118(4) 0.041(2) 0.001(2) -0.006(2) -0.005(3)
C40 0.055(3) 0.147(5) 0.051(2) -0.009(3) 0.005(2) -0.007(3)
C41 0.056(3) 0.142(5) 0.072(3) -0.001(3) 0.015(2) 0.013(3)
C42 0.046(2) 0.108(4) 0.059(2) -0.006(2) 0.0058(19) 0.002(2)
C43 0.048(2) 0.0390(19) 0.057(2) 0.0109(16) -0.0091(17) -0.0064(16)
C44 0.0374(17) 0.0356(17) 0.0513(19) 0.0021(14) -0.0014(14) -0.0012(14)
C45 0.0344(18) 0.052(2) 0.067(2) 0.0115(18) 0.0097(17) 0.0050(16)
C46 0.048(2) 0.064(2) 0.057(2) 0.0129(18) 0.0165(18) 0.0130(19)
C47 0.098(4) 0.075(3) 0.079(3) 0.031(2) 0.024(3) 0.032(3)
C48 0.121(5) 0.101(4) 0.084(3) 0.039(3) 0.031(3) 0.061(4)
C49 0.092(4) 0.166(6) 0.074(3) 0.048(4) 0.024(3) 0.057(4)
C50 0.110(5) 0.166(6) 0.061(3) 0.005(4) 0.007(3) 0.011(5)
C51 0.079(3) 0.087(3) 0.077(3) 0.012(2) 0.011(3) 0.007(3)
C52 0.0352(18) 0.0369(18) 0.061(2) -0.0085(16) -0.0009(16) -0.0059(15)
C53 0.0438(19) 0.0388(19) 0.0444(19) -0.0053(15) 0.0046(15) -0.0095(15)
C54 0.0378(18) 0.0441(19) 0.0472(18) -0.0059(15) 0.0007(15) -0.0135(15)
C55 0.0343(16) 0.0427(18) 0.0414(17) -0.0101(14) 0.0025(14) -0.0102(15)
C56 0.0343(17) 0.0429(19) 0.0505(19) -0.0059(15) 0.0066(14) -0.0020(14)
C57 0.0361(18) 0.061(2) 0.063(2) 0.0080(18) 0.0046(17) 0.0019(17)
C58 0.048(2) 0.076(3) 0.060(2) -0.005(2) -0.0001(18) 0.001(2)
C59 0.089(4) 0.085(3) 0.065(3) -0.015(2) 0.007(2) -0.019(3)
C60 0.178(8) 0.103(5) 0.104(5) -0.035(4) 0.033(5) -0.045(5)
C61 0.171(8) 0.132(6) 0.130(6) -0.070(5) 0.045(5) -0.020(5)
C62 0.129(6) 0.124(6) 0.108(5) -0.031(4) 0.051(4) -0.002(4)
C63 0.092(4) 0.090(4) 0.074(3) -0.003(3) 0.033(3) 0.008(3)

loop_
_atom_type_symbol
_atom_type_description
_atom_type_scat_dispersion_real
_atom_type_scat_dispersion_imag
_atom_type_scat_source
C C 0.0033 0.0016 'International Tables Vol C Tables 4.2.6.8 and 6.1.1.4'
H H 0.0000 0.0000 'International Tables Vol C Tables 4.2.6.8 and 6.1.1.4'
N N 0.0061 0.0033 'International Tables Vol C Tables 4.2.6.8 and 6.1.1.4'
O O 0.0106 0.0060 'International Tables Vol C Tables 4.2.6.8 and 6.1.1.4'
Cu Cu 0.3201 1.2651 'International Tables Vol C Tables 4.2.6.8 and 6.1.1.4'

loop_
_geom_angle_atom_site_label_1
_geom_angle_atom_site_label_2
_geom_angle_atom_site_label_3
_geom_angle
_geom_angle_site_symmetry_1
_geom_angle_site_symmetry_3
O1 Cu1 O9 92.25(12) . .
O1 Cu1 O11 90.46(13) . 6_556
O9 Cu1 O11 177.19(13) . 6_556
O1 Cu1 O5 176.55(13) . .
O9 Cu1 O5 91.20(13) . .
O11 Cu1 O5 86.10(9) 6_556 .
O7 Cu2 O7 89.60(15) 2_556 .
O7 Cu2 O3 91.24(10) 2_556 5_445
O7 Cu2 O3 179.03(12) . 5_445
O7 Cu2 O3 179.03(12) 2_556 6_456
O7 Cu2 O3 91.24(10) . 6_456
O3 Cu2 O3 87.93(14) 5_445 6_456
C1B O1 Cu1 123.6(5) . .
C1A O1 Cu1 117.2(4) . .
C13 O3 Cu2 107.8(2) . 5
C22 O5 Cu1 106.7(2) . .
C34 O7 Cu2 115.2(2) . .
C43 O9 Cu1 118.0(3) . .
C55 O11 Cu1 105.7(2) . 6_456
C10 N1 C12 107.0(3) . .
C10 N1 C2 126.2(3) . .
C12 N1 C2 126.8(3) . .
C10 N2 C11 108.5(3) . .
C10 N2 C14 125.2(3) . .
C11 N2 C14 126.1(3) . .
C31 N3 C33 108.7(3) . .
C31 N3 C23 127.1(3) . .
C33 N3 C23 124.2(3) . .
C31 N4 C32 109.3(3) . .
C31 N4 C35 125.7(3) . .
C32 N4 C35 124.9(3) . .
C52 N5 C54 108.3(3) . .
C52 N5 C44 125.5(3) . .
C54 N5 C44 126.1(3) . .
C52 N6 C53 107.8(3) . .
C52 N6 C56 127.6(3) . .
C53 N6 C56 124.6(3) . .
O2A C1A O1 123.0(7) . .
O2A C1A C2 123.3(6) . .
O1 C1A C2 113.1(6) . .
O1 C1B O2B 119.9(9) . .
O1 C1B C2 119.4(8) . .
O2B C1B C2 118.4(9) . .
N1 C2 C3 112.1(3) . .
N1 C2 C1A 117.9(4) . .
C3 C2 C1A 106.5(4) . .
N1 C2 C1B 96.5(6) . .
C3 C2 C1B 118.9(5) . .
N1 C2 H2 106.6 . .
C3 C2 H2 106.6 . .
C1A C2 H2 106.6 . .
C1B C2 H2 115.4 . .
C4 C3 C2 116.4(3) . .
C4 C3 H3A 108.2 . .
C2 C3 H3A 108.2 . .
C4 C3 H3B 108.2 . .
C2 C3 H3B 108.2 . .
H3A C3 H3B 107.3 . .
C9 C4 C5 116.7(4) . .
C9 C4 C3 121.8(4) . .
C5 C4 C3 121.4(4) . .
C6 C5 C4 120.5(5) . .
C6 C5 H5 119.8 . .
C4 C5 H5 119.8 . .
C5 C6 C7 121.1(5) . .
C5 C6 H6 119.4 . .
C7 C6 H6 119.4 . .
C8 C7 C6 118.1(5) . .
C8 C7 H7 120.9 . .
C6 C7 H7 120.9 . .
C7 C8 C9 122.1(5) . .
C7 C8 H8 119.0 . .
C9 C8 H8 119.0 . .
C4 C9 C8 121.4(4) . .
C4 C9 H9 119.3 . .
C8 C9 H9 119.3 . .
N2 C10 N1 108.7(3) . .
N2 C10 H10 125.7 . .
N1 C10 H10 125.7 . .
C12 C11 N2 108.2(4) . .
C12 C11 H11 125.9 . .
N2 C11 H11 125.9 . .
C11 C12 N1 107.6(3) . .
C11 C12 H12 126.2 . .
N1 C12 H12 126.2 . .
O4 C13 O3 125.9(3) . .
O4 C13 C14 121.0(3) . .
O3 C13 C14 113.0(3) . .
N2 C14 C13 111.3(3) . .
N2 C14 C15 111.6(3) . .
C13 C14 C15 109.7(3) . .
N2 C14 H14 108.1 . .
C13 C14 H14 108.1 . .
C15 C14 H14 108.1 . .
C16 C15 C14 113.0(3) . .
C16 C15 H15A 109.0 . .
C14 C15 H15A 109.0 . .
C16 C15 H15B 109.0 . .
C14 C15 H15B 109.0 . .
H15A C15 H15B 107.8 . .
C17 C16 C21 116.7(5) . .
C17 C16 C15 122.3(5) . .
C21 C16 C15 120.9(4) . .
C16 C17 C18 119.4(6) . .
C16 C17 H17 120.3 . .
C18 C17 H17 120.3 . .
C19 C18 C17 122.2(6) . .
C19 C18 H18 118.9 . .
C17 C18 H18 118.9 . .
C20 C19 C18 116.6(6) . .
C20 C19 H19 121.7 . .
C18 C19 H19 121.7 . .
C19 C20 C21 123.4(7) . .
C19 C20 H20 118.3 . .
C21 C20 H20 118.3 . .
C20 C21 C16 121.5(5) . .
C20 C21 H21 119.3 . .
C16 C21 H21 119.3 . .
O6 C22 O5 125.5(3) . .
O6 C22 C23 121.6(3) . .
O5 C22 C23 112.9(3) . .
N3 C23 C24 113.4(3) . .
N3 C23 C22 110.3(3) . .
C24 C23 C22 113.8(3) . .
N3 C23 H23 106.3 . .
C24 C23 H23 106.3 . .
C22 C23 H23 106.3 . .
C25 C24 C23 113.9(3) . .
C25 C24 H24A 108.8 . .
C23 C24 H24A 108.8 . .
C25 C24 H24B 108.8 . .
C23 C24 H24B 108.8 . .
H24A C24 H24B 107.7 . .
C30 C25 C26 118.7(5) . .
C30 C25 C24 118.4(5) . .
C26 C25 C24 122.9(4) . .
C27 C26 C25 122.4(5) . .
C27 C26 H26 118.8 . .
C25 C26 H26 118.8 . .
C26 C27 C28 119.0(6) . .
C26 C27 H27 120.5 . .
C28 C27 H27 120.5 . .
C29 C28 C27 118.2(6) . .
C29 C28 H28 120.9 . .
C27 C28 H28 120.9 . .
C28 C29 C30 122.6(6) . .
C28 C29 H29 118.7 . .
C30 C29 H29 118.7 . .
C29 C30 C25 119.1(6) . .
C29 C30 H30 120.5 . .
C25 C30 H30 120.5 . .
N3 C31 N4 108.2(3) . .
N3 C31 H31 125.9 . .
N4 C31 H31 125.9 . .
C33 C32 N4 106.5(3) . .
C33 C32 H32 126.7 . .
N4 C32 H32 126.7 . .
C32 C33 N3 107.2(3) . .
C32 C33 H33 126.4 . .
N3 C33 H33 126.4 . .
O8 C34 O7 127.3(3) . .
O8 C34 C35 118.3(3) . .
O7 C34 C35 114.3(3) . .
C36 C35 N4 110.2(3) . .
C36 C35 C34 115.9(3) . .
N4 C35 C34 108.8(3) . .
C36 C35 H35 107.2 . .
N4 C35 H35 107.2 . .
C34 C35 H35 107.2 . .
C37 C36 C35 115.4(3) . .
C37 C36 H36A 108.4 . .
C35 C36 H36A 108.4 . .
C37 C36 H36B 108.4 . .
C35 C36 H36B 108.4 . .
H36A C36 H36B 107.5 . .
C42 C37 C38 116.8(4) . .
C42 C37 C36 122.8(4) . .
C38 C37 C36 120.4(4) . .
C39 C38 C37 121.6(5) . .
C39 C38 H38 119.2 . .
C37 C38 H38 119.2 . .
C40 C39 C38 120.0(5) . .
C40 C39 H39 120.0 . .
C38 C39 H39 120.0 . .
C41 C40 C39 119.9(5) . .
C41 C40 H40 120.1 . .
C39 C40 H40 120.1 . .
C40 C41 C42 120.7(5) . .
C40 C41 H41 119.7 . .
C42 C41 H41 119.7 . .
C41 C42 C37 121.0(5) . .
C41 C42 H42 119.5 . .
C37 C42 H42 119.5 . .
O9 C43 O10 124.2(4) . .
O9 C43 C44 115.4(3) . .
O10 C43 C44 119.5(3) . .
N5 C44 C45 110.7(3) . .
N5 C44 C43 110.3(3) . .
C45 C44 C43 113.5(3) . .
N5 C44 H44 107.4 . .
C45 C44 H44 107.4 . .
C43 C44 H44 107.4 . .
C46 C45 C44 113.7(3) . .
C46 C45 H45A 108.8 . .
C44 C45 H45A 108.8 . .
C46 C45 H45B 108.8 . .
C44 C45 H45B 108.8 . .
H45A C45 H45B 107.7 . .
C51 C46 C47 120.6(5) . .
C51 C46 C45 119.9(4) . .
C47 C46 C45 119.3(4) . .
C48 C47 C46 118.8(6) . .
C48 C47 H47 120.6 . .
C46 C47 H47 120.6 . .
C49 C48 C47 121.9(6) . .
C49 C48 H48 119.1 . .
C47 C48 H48 119.1 . .
C48 C49 C50 120.2(5) . .
C48 C49 H49 119.9 . .
C50 C49 H49 119.9 . .
C51 C50 C49 118.4(6) . .
C51 C50 H50 120.8 . .
C49 C50 H50 120.8 . .
C46 C51 C50 120.1(6) . .
C46 C51 H51 119.9 . .
C50 C51 H51 119.9 . .
N6 C52 N5 109.6(3) . .
N6 C52 H52 125.2 . .
N5 C52 H52 125.2 . .
C54 C53 N6 107.4(3) . .
C54 C53 H53 126.3 . .
N6 C53 H53 126.3 . .
C53 C54 N5 106.8(3) . .
C53 C54 H54 126.6 . .
N5 C54 H54 126.6 . .
O12 C55 O11 126.1(3) . .
O12 C55 C56 120.5(3) . .
O11 C55 C56 113.3(3) . .
N6 C56 C55 112.9(3) . .
N6 C56 C57 111.5(3) . .
C55 C56 C57 111.9(3) . .
N6 C56 H56 106.7 . .
C55 C56 H56 106.7 . .
C57 C56 H56 106.7 . .
C58 C57 C56 115.0(3) . .
C58 C57 H57A 108.5 . .
C56 C57 H57A 108.5 . .
C58 C57 H57B 108.5 . .
C56 C57 H57B 108.5 . .
H57A C57 H57B 107.5 . .
C59 C58 C63 118.8(5) . .
C59 C58 C57 121.1(4) . .
C63 C58 C57 120.1(4) . .
C60 C59 C58 120.5(5) . .
C60 C59 H59 119.8 . .
C58 C59 H59 119.8 . .
C59 C60 C61 120.9(7) . .
C59 C60 H60 119.6 . .
C61 C60 H60 119.6 . .
C62 C61 C60 119.2(6) . .
C62 C61 H61 120.4 . .
C60 C61 H61 120.4 . .
C61 C62 C63 121.8(6) . .
C61 C62 H62 119.1 . .
C63 C62 H62 119.1 . .
C62 C63 C58 118.3(6) . .
C62 C63 H63 120.8 . .
C58 C63 H63 120.8 . .

loop_
_geom_bond_atom_site_label_1
_geom_bond_atom_site_label_2
_geom_bond_distance
_geom_bond_site_symmetry_2
Cu1 O1 1.938(3) .
Cu1 O9 1.948(3) .
Cu1 O11 1.960(3) 6_556
Cu1 O5 1.967(3) .
Cu2 O7 1.948(2) 2_556
Cu2 O7 1.948(2) .
Cu2 O3 1.961(2) 5_445
Cu2 O3 1.961(2) 6_456
O1 C1B 1.174(10) .
O1 C1A 1.296(8) .
O3 C13 1.275(5) .
O3 Cu2 1.961(2) 5
O4 C13 1.230(4) .
O5 C22 1.283(4) .
O6 C22 1.226(4) .
O7 C34 1.267(5) .
O8 C34 1.224(4) .
O9 C43 1.224(5) .
O10 C43 1.259(5) .
O11 C55 1.270(5) .
O11 Cu1 1.960(3) 6_456
O12 C55 1.233(4) .
N1 C10 1.338(5) .
N1 C12 1.390(5) .
N1 C2 1.476(5) .
N2 C10 1.323(5) .
N2 C11 1.364(5) .
N2 C14 1.475(5) .
N3 C31 1.328(5) .
N3 C33 1.377(4) .
N3 C23 1.465(4) .
N4 C31 1.330(4) .
N4 C32 1.372(4) .
N4 C35 1.497(4) .
N5 C52 1.327(5) .
N5 C54 1.393(4) .
N5 C44 1.478(4) .
N6 C52 1.324(5) .
N6 C53 1.399(4) .
N6 C56 1.453(5) .
C1A O2A 1.221(9) .
C1A C2 1.535(8) .
C1B O2B 1.229(11) .
C1B C2 1.557(10) .
C2 C3 1.514(6) .
C2 H2 1.0000 .
C3 C4 1.476(6) .
C3 H3A 0.9900 .
C3 H3B 0.9900 .
C4 C9 1.369(6) .
C4 C5 1.405(7) .
C5 C6 1.376(8) .
C5 H5 0.9500 .
C6 C7 1.393(9) .
C6 H6 0.9500 .
C7 C8 1.320(8) .
C7 H7 0.9500 .
C8 C9 1.395(6) .
C8 H8 0.9500 .
C9 H9 0.9500 .
C10 H10 0.9500 .
C11 C12 1.314(6) .
C11 H11 0.9500 .
C12 H12 0.9500 .
C13 C14 1.521(5) .
C14 C15 1.561(5) .
C14 H14 1.0000 .
C15 C16 1.505(6) .
C15 H15A 0.9900 .
C15 H15B 0.9900 .
C16 C17 1.367(6) .
C16 C21 1.388(7) .
C17 C18 1.400(10) .
C17 H17 0.9500 .
C18 C19 1.384(11) .
C18 H18 0.9500 .
C19 C20 1.305(9) .
C19 H19 0.9500 .
C20 C21 1.366(6) .
C20 H20 0.9500 .
C21 H21 0.9500 .
C22 C23 1.546(5) .
C23 C24 1.521(6) .
C23 H23 1.0000 .
C24 C25 1.521(7) .
C24 H24A 0.9900 .
C24 H24B 0.9900 .
C25 C30 1.381(6) .
C25 C26 1.384(7) .
C26 C27 1.357(7) .
C26 H26 0.9500 .
C27 C28 1.409(8) .
C27 H27 0.9500 .
C28 C29 1.367(9) .
C28 H28 0.9500 .
C29 C30 1.374(9) .
C29 H29 0.9500 .
C30 H30 0.9500 .
C31 H31 0.9500 .
C32 C33 1.358(5) .
C32 H32 0.9500 .
C33 H33 0.9500 .
C34 C35 1.540(5) .
C35 C36 1.500(5) .
C35 H35 1.0000 .
C36 C37 1.496(5) .
C36 H36A 0.9900 .
C36 H36B 0.9900 .
C37 C42 1.385(6) .
C37 C38 1.397(6) .
C38 C39 1.371(7) .
C38 H38 0.9500 .
C39 C40 1.365(8) .
C39 H39 0.9500 .
C40 C41 1.358(8) .
C40 H40 0.9500 .
C41 C42 1.379(7) .
C41 H41 0.9500 .
C42 H42 0.9500 .
C43 C44 1.542(5) .
C44 C45 1.513(5) .
C44 H44 1.0000 .
C45 C46 1.486(6) .
C45 H45A 0.9900 .
C45 H45B 0.9900 .
C46 C51 1.373(7) .
C46 C47 1.423(7) .
C47 C48 1.370(7) .
C47 H47 0.9500 .
C48 C49 1.364(10) .
C48 H48 0.9500 .
C49 C50 1.426(10) .
C49 H49 0.9500 .
C50 C51 1.409(8) .
C50 H50 0.9500 .
C51 H51 0.9500 .
C52 H52 0.9500 .
C53 C54 1.346(5) .
C53 H53 0.9500 .
C54 H54 0.9500 .
C55 C56 1.526(5) .
C56 C57 1.548(5) .
C56 H56 1.0000 .
C57 C58 1.498(6) .
C57 H57A 0.9900 .
C57 H57B 0.9900 .
C58 C59 1.400(7) .
C58 C63 1.408(7) .
C59 C60 1.345(8) .
C59 H59 0.9500 .
C60 C61 1.386(11) .
C60 H60 0.9500 .
C61 C62 1.354(11) .
C61 H61 0.9500 .
C62 C63 1.385(9) .
C62 H62 0.9500 .
C63 H63 0.9500 .

loop_
_platon_squeeze_void_nr
_platon_squeeze_void_average_x
_platon_squeeze_void_average_y
_platon_squeeze_void_average_z
_platon_squeeze_void_volume
_platon_squeeze_void_count_electrons
1 0.360 0.000 0.000 24.1 19.4
2 1.000 0.136 0.250 500.5 145.5
3 0.640 0.000 0.500 24.0 19.9
4 0.000 -0.136 0.750 501.3 146.4
5 0.500 0.106 0.250 7.0 0.8
6 0.500 0.170 0.750 7.9 0.3
7 0.500 0.365 0.750 499.1 146.3
8 0.000 0.335 0.250 6.3 0.3
9 0.000 0.394 0.750 7.0 0.8
10 0.860 0.500 0.000 24.1 19.4
11 0.140 0.500 0.500 24.0 19.9
12 0.500 0.636 0.250 500.5 145.5
13 0.000 0.606 0.250 7.0 0.8
14 0.000 0.665 0.750 5.7 0.2
15 0.500 0.835 0.250 6.3 0.3
16 0.500 0.894 0.750 7.0 0.8
